data_4336806
loop_
_publ_author_name
'Lucio Randaccio'
'Giovanna Brancatelli'
'Nicola Demitri'
'Renata Dreos'
'Neal Hickey'
'Patrizia Siega'
'Silvano Geremia'

_publ_section_title
;
 Trans and Cis Effects of Axial Fluoroalkyl Ligands in Vitamin B12
 Analogues: Relationship between Alkyl- and Fluoroalkyl-Cobalamins
;
_journal_name_full 'Inorganic Chemistry'
_journal_page_first 13392
_journal_page_last 13401
_journal_paper_doi 10.1021/ic401715e
_journal_volume 52
_journal_year 2013
_chemical_absolute_configuration rmad
_chemical_formula_moiety 'C63 H89 F2 N13 O14 Co P, 2.5(C3 H6 O), 6(H2 O), 2.2(O)'
_chemical_formula_sum 'C72.5 H121.25 Co F2 N13 O25.5 P'
_chemical_formula_weight 1710.98
_chemical_name_systematic
;
 difluoromethylcobalamin
;
_space_group_IT_number 19
_symmetry_cell_setting orthorhombic
_symmetry_space_group_name_Hall 'P 2ac 2ab'
_symmetry_space_group_name_H-M 'P 21 21 21'
_atom_sites_solution_hydrogens geom
_atom_sites_solution_primary direct
_atom_sites_solution_secondary difmap
_cell_angle_alpha 90
_cell_angle_beta 90
_cell_angle_gamma 90
_cell_formula_units_Z 4
_cell_length_a 15.704(2)
_cell_length_b 22.666(3)
_cell_length_c 24.826(4)
_cell_measurement_temperature 100(2)
_cell_volume 8837(2)
_computing_structure_refinement 'SHELXL-97 (Sheldrick, 2008)'
_diffrn_ambient_temperature 100(2)
_diffrn_measured_fraction_theta_full 0.996
_diffrn_measured_fraction_theta_max 0.996
_diffrn_radiation_monochromator graphite
_diffrn_radiation_wavelength 0.6
_diffrn_reflns_av_unetI/netI 0.0403
_diffrn_reflns_limit_h_max 22
_diffrn_reflns_limit_h_min -22
_diffrn_reflns_limit_k_max 32
_diffrn_reflns_limit_k_min 0
_diffrn_reflns_limit_l_max 35
_diffrn_reflns_limit_l_min 0
_diffrn_reflns_number 27661
_diffrn_reflns_theta_full 25
_diffrn_reflns_theta_max 25.65
_diffrn_reflns_theta_min 2.21
_exptl_absorpt_coefficient_mu 0.165
_exptl_absorpt_correction_T_max 1.1599
_exptl_absorpt_correction_T_min 0.4259
_exptl_absorpt_correction_type refdelf
_exptl_absorpt_process_details
;
        Parkin S,Moezzi B & Hope H, (1995) J. Appl. Cryst. 28, 53-56
        cubic fit to sin(theta)/lambda - 24 parameters
;
_exptl_crystal_density_diffrn 1.286
_exptl_crystal_F_000 3645
_exptl_crystal_size_max 0.43
_exptl_crystal_size_mid 0.22
_exptl_crystal_size_min 0.1
_refine_diff_density_max 0.868
_refine_diff_density_min -0.807
_refine_diff_density_rms 0.103
_refine_ls_abs_structure_details 'Flack H D (1983), Acta Cryst. A39, 876-881'
_refine_ls_abs_structure_Flack 0.040(13)
_refine_ls_extinction_method none
_refine_ls_goodness_of_fit_ref 1.062
_refine_ls_hydrogen_treatment constr
_refine_ls_matrix_type full
_refine_ls_number_parameters 1070
_refine_ls_number_reflns 27661
_refine_ls_number_restraints 12
_refine_ls_restrained_S_all 1.062
_refine_ls_R_factor_all 0.067
_refine_ls_R_factor_gt 0.0615
_refine_ls_shift/su_max 0.077
_refine_ls_shift/su_mean 0.002
_refine_ls_structure_factor_coef Fsqd
_refine_ls_weighting_details 'calc w=1/[\s^2^(Fo^2^)+(0.1088P)^2^+6.4133P] where P=(Fo^2^+2Fc^2^)/3'
_refine_ls_weighting_scheme calc
_refine_ls_wR_factor_gt 0.1735
_refine_ls_wR_factor_ref 0.1784
_reflns_number_gt 25557
_reflns_number_total 27661
_reflns_threshold_expression >2\s(I)
_cod_data_source_file ic401715e_si_001.cif
_cod_data_source_block CF2HCbl
_cod_original_formula_sum 'C72.50 H121.25 Co F2 N13 O25.50 P'
_cod_database_code 4336806

loop_
_symmetry_equiv_pos_as_xyz
'x, y, z'
'-x+1/2, -y, z+1/2'
'x+1/2, -y+1/2, -z'
'-x, y+1/2, -z+1/2'

loop_
_atom_site_label
_atom_site_type_symbol
_atom_site_fract_x
_atom_site_fract_y
_atom_site_fract_z
_atom_site_U_iso_or_equiv
_atom_site_adp_type
_atom_site_occupancy
_atom_site_symmetry_multiplicity
_atom_site_calc_flag
_atom_site_refinement_flags
_atom_site_disorder_assembly
_atom_site_disorder_group
Co1 Co 0.268402(18) 0.595290(12) 0.238112(12) 0.01598(7) Uani 1 1 d . D .
P1 P 0.53270(4) 0.76500(3) 0.52462(3) 0.02273(12) Uani 1 1 d . . .
O16 O 0.38281(12) 0.68144(8) 0.41387(8) 0.0230(3) Uani 1 1 d . . .
H16 H 0.3429 0.6624 0.3995 0.034 Uiso 1 1 calc R . .
O10 O 0.25846(14) 0.87407(9) 0.34223(9) 0.0302(4) Uani 1 1 d . . .
O11 O 0.51478(13) 0.73154(8) 0.46922(8) 0.0251(4) Uani 1 1 d . . .
O12 O 0.54738(12) 0.82998(8) 0.50342(8) 0.0234(3) Uani 1 1 d . . .
N13 N 0.29923(12) 0.57217(8) 0.31924(8) 0.0171(3) Uani 1 1 d . . .
C4 C 0.08593(14) 0.59556(11) 0.25374(9) 0.0194(4) Uani 1 1 d . D .
C14 C 0.45101(15) 0.61788(10) 0.21800(10) 0.0199(4) Uani 1 1 d . . .
N1 N 0.15978(12) 0.62063(8) 0.25889(8) 0.0174(3) Uani 1 1 d . D .
N11 N 0.21403(15) 0.93344(10) 0.27504(11) 0.0295(5) Uani 1 1 d . . .
H11A H 0.2243 0.9657 0.2937 0.035 Uiso 1 1 calc R . .
H11B H 0.1934 0.9361 0.2422 0.035 Uiso 1 1 calc R . .
N10 N 0.51309(14) 0.84893(10) 0.39437(10) 0.0252(4) Uani 1 1 d . . .
H10 H 0.4622 0.8524 0.4088 0.03 Uiso 1 1 calc R . .
N2 N 0.22580(12) 0.51673(8) 0.22917(8) 0.0185(3) Uani 1 1 d . . .
N4 N 0.29582(12) 0.67583(8) 0.24600(8) 0.0175(3) Uani 1 1 d . . .
O6 O 0.20507(14) 0.35574(12) 0.10820(11) 0.0417(6) Uani 1 1 d . . .
C31 C 0.22700(17) 0.38224(11) 0.27630(11) 0.0256(4) Uani 1 1 d . . .
H31A H 0.2007 0.4088 0.3032 0.031 Uiso 1 1 calc R . .
H31B H 0.1915 0.3462 0.2741 0.031 Uiso 1 1 calc R . .
C27 C -0.01800(16) 0.51976(13) 0.21947(13) 0.0288(5) Uani 1 1 d . D .
H27A H -0.0186 0.4918 0.1893 0.043 Uiso 1 1 calc R . .
H27B H -0.0507 0.555 0.2097 0.043 Uiso 1 1 calc R . .
H27C H -0.0436 0.5012 0.2512 0.043 Uiso 1 1 calc R . .
C42 C 0.44017(16) 0.78767(11) 0.32908(11) 0.0236(4) Uani 1 1 d . . .
H42A H 0.3928 0.7954 0.3545 0.028 Uiso 1 1 calc R . .
H42B H 0.4493 0.7445 0.3275 0.028 Uiso 1 1 calc R . .
N3 N 0.38452(13) 0.57769(9) 0.22099(8) 0.0184(3) Uani 1 1 d . . .
C59 C 0.31059(16) 0.53215(10) 0.40324(10) 0.0206(4) Uani 1 1 d . . .
C55 C 0.17973(15) 0.50860(11) 0.35810(11) 0.0222(4) Uani 1 1 d . . .
H55 H 0.143 0.5117 0.3278 0.027 Uiso 1 1 calc R . .
C28 C 0.06441(17) 0.39801(12) 0.22681(12) 0.0276(5) Uani 1 1 d . . .
H28A H 0.0796 0.3562 0.2243 0.041 Uiso 1 1 calc R . .
H28B H 0.0123 0.4053 0.2062 0.041 Uiso 1 1 calc R . .
H28C H 0.0549 0.4085 0.2646 0.041 Uiso 1 1 calc R . .
N7 N 0.06247(16) 0.35382(11) 0.10312(11) 0.0297(5) Uani 1 1 d . . .
H7A H 0.0621 0.3186 0.0882 0.036 Uiso 1 1 calc R . .
H7B H 0.0142 0.3722 0.1095 0.036 Uiso 1 1 calc R . .
O13 O 0.60946(14) 0.73929(9) 0.55064(9) 0.0299(4) Uani 1 1 d . . .
C9 C 0.27701(16) 0.47010(10) 0.22110(10) 0.0217(4) Uani 1 1 d . . .
H9 H 0.2868 0.4663 0.2608 0.026 Uiso 1 1 calc R . .
O14 O 0.45448(16) 0.76703(10) 0.55880(10) 0.0379(5) Uani 1 1 d . . .
O8 O 0.75545(16) 0.55665(11) 0.18716(12) 0.0437(6) Uani 1 1 d . . .
N9 N 0.74212(19) 0.64538(13) 0.22840(15) 0.0451(7) Uani 1 1 d . . .
H9A H 0.7738 0.663 0.204 0.054 Uiso 1 1 calc R . .
H9B H 0.7207 0.6658 0.2553 0.054 Uiso 1 1 calc R . .
C19 C 0.22142(15) 0.71560(10) 0.24991(9) 0.0191(4) Uani 1 1 d . D .
H19 H 0.1992 0.7226 0.2127 0.023 Uiso 1 1 calc R . .
C47 C 0.61928(16) 0.84334(11) 0.46849(11) 0.0242(5) Uani 1 1 d . . .
H47 H 0.6462 0.806 0.4555 0.029 Uiso 1 1 calc R . .
C21 C 0.01499(17) 0.73940(12) 0.31122(14) 0.0318(6) Uani 1 1 d . . .
H21A H 0.0236 0.7251 0.3481 0.048 Uiso 1 1 calc R . .
H21B H -0.0461 0.7428 0.3039 0.048 Uiso 1 1 calc R . .
H21C H 0.0419 0.7781 0.3071 0.048 Uiso 1 1 calc R . .
C51 C 0.50971(15) 0.66885(10) 0.46867(10) 0.0216(4) Uani 1 1 d . . .
H51 H 0.5261 0.6531 0.5048 0.026 Uiso 1 1 calc R . .
C15 C 0.44580(15) 0.67799(10) 0.22553(10) 0.0211(4) Uani 1 1 d . . .
C10 C 0.36378(16) 0.47199(11) 0.21199(11) 0.0232(4) Uani 1 1 d . . .
H10A H 0.3925 0.4355 0.2074 0.028 Uiso 1 1 calc R . .
C36 C 0.57873(16) 0.58248(11) 0.26643(13) 0.0274(5) Uani 1 1 d . . .
H36A H 0.577 0.6227 0.282 0.033 Uiso 1 1 calc R . .
H36B H 0.5447 0.5566 0.2903 0.033 Uiso 1 1 calc R . .
C38 C 0.72654(18) 0.58775(14) 0.22459(14) 0.0352(6) Uani 1 1 d . . .
C45 C 0.22971(16) 0.88062(10) 0.29658(11) 0.0235(4) Uani 1 1 d . . .
C2 C 0.05480(15) 0.69611(11) 0.27167(10) 0.0219(4) Uani 1 1 d . D .
C6 C 0.14082(15) 0.50027(10) 0.22333(10) 0.0202(4) Uani 1 1 d . D .
C60 C 0.25896(15) 0.53669(10) 0.35793(10) 0.0193(4) Uani 1 1 d . . .
C16 C 0.36606(14) 0.70589(9) 0.23885(10) 0.0190(4) Uani 1 1 d . . .
C18 C 0.26059(15) 0.77329(9) 0.27053(10) 0.0213(4) Uani 1 1 d . . .
H18 H 0.2704 0.7688 0.3101 0.026 Uiso 1 1 calc R . .
C30 C 0.13583(18) 0.37914(13) 0.11607(11) 0.0284(5) Uani 1 1 d . . .
O9 O 0.58869(13) 0.81263(11) 0.32464(10) 0.0338(4) Uani 1 1 d . . .
C8 C 0.22683(16) 0.41330(10) 0.22068(10) 0.0231(4) Uani 1 1 d . . .
H8 H 0.2499 0.3861 0.1925 0.028 Uiso 1 1 calc R . .
C43 C 0.52075(16) 0.81749(11) 0.34975(11) 0.0238(4) Uani 1 1 d . . .
N12 N 0.38334(13) 0.56527(9) 0.39156(9) 0.0202(4) Uani 1 1 d . . .
C41 C 0.41577(15) 0.81025(10) 0.27316(11) 0.0224(4) Uani 1 1 d . . .
H41A H 0.4681 0.8127 0.251 0.027 Uiso 1 1 calc R . .
H41B H 0.3931 0.8508 0.2769 0.027 Uiso 1 1 calc R . .
C46 C 0.58475(18) 0.87840(12) 0.42119(12) 0.0269(5) Uani 1 1 d . . .
H46A H 0.5659 0.9176 0.4341 0.032 Uiso 1 1 calc R . .
H46B H 0.631 0.8846 0.3947 0.032 Uiso 1 1 calc R . .
O15 O 0.52295(11) 0.59325(9) 0.40295(8) 0.0252(3) Uani 1 1 d . . .
C22 C 0.04370(17) 0.71848(14) 0.21304(13) 0.0313(6) Uani 1 1 d . . .
H22A H 0.0575 0.6864 0.1874 0.038 Uiso 1 1 calc R A 3
H22B H 0.0831 0.7518 0.2062 0.038 Uiso 1 1 calc R A 3
C11 C 0.41244(15) 0.52332(10) 0.20904(10) 0.0200(4) Uani 1 1 d . . .
C3 C 0.01396(15) 0.63313(11) 0.27540(10) 0.0221(4) Uani 1 1 d . . .
H3 H -0.0354 0.6309 0.2501 0.027 Uiso 1 1 calc R D .
O17 O 0.64025(16) 0.57505(11) 0.48789(10) 0.0379(5) Uani 1 1 d . . .
H17 H 0.654 0.5881 0.5183 0.057 Uiso 1 1 calc R . .
C32 C 0.31533(18) 0.36524(13) 0.29562(13) 0.0311(5) Uani 1 1 d . . .
H32A H 0.3453 0.3439 0.2665 0.037 Uiso 1 1 calc R . .
H32B H 0.3481 0.4015 0.3037 0.037 Uiso 1 1 calc R . .
C13 C 0.53453(15) 0.58447(10) 0.21114(11) 0.0228(4) Uani 1 1 d . . .
H13 H 0.5716 0.605 0.1843 0.027 Uiso 1 1 calc R . .
C50 C 0.42052(15) 0.64709(10) 0.45397(10) 0.0196(4) Uani 1 1 d . . .
H50 H 0.3832 0.6434 0.4864 0.023 Uiso 1 1 calc R . .
C57 C 0.2100(2) 0.47136(13) 0.44797(12) 0.0317(6) Uani 1 1 d . . .
C58 C 0.28820(18) 0.49931(11) 0.44851(11) 0.0260(5) Uani 1 1 d . . .
H58 H 0.3253 0.4962 0.4786 0.031 Uiso 1 1 calc R . .
C37 C 0.67161(18) 0.56092(13) 0.26807(14) 0.0339(6) Uani 1 1 d . . .
H37A H 0.6963 0.5707 0.3037 0.041 Uiso 1 1 calc R . .
H37B H 0.6723 0.5175 0.2642 0.041 Uiso 1 1 calc R . .
C52 C 0.56840(17) 0.64279(12) 0.42564(12) 0.0269(5) Uani 1 1 d . . .
H52 H 0.5794 0.6729 0.397 0.032 Uiso 1 1 calc R . .
C53 C 0.65271(18) 0.62025(14) 0.44810(13) 0.0315(6) Uani 1 1 d . . .
H53A H 0.6876 0.6043 0.4183 0.038 Uiso 1 1 calc R . .
H53B H 0.6843 0.6535 0.4645 0.038 Uiso 1 1 calc R . .
C7 C 0.13725(16) 0.43575(11) 0.20383(11) 0.0233(4) Uani 1 1 d . . .
C29 C 0.13220(18) 0.43971(12) 0.14146(11) 0.0274(5) Uani 1 1 d . . .
H29A H 0.0784 0.4594 0.131 0.033 Uiso 1 1 calc R . .
H29B H 0.1801 0.4639 0.1279 0.033 Uiso 1 1 calc R . .
C5 C 0.07307(14) 0.53712(11) 0.23194(11) 0.0220(4) Uani 1 1 d . . .
C34 C 0.4967(2) 0.53116(14) 0.12622(12) 0.0327(6) Uani 1 1 d . . .
H34A H 0.4604 0.565 0.1174 0.049 Uiso 1 1 calc R . .
H34B H 0.4717 0.4952 0.111 0.049 Uiso 1 1 calc R . .
H34C H 0.5536 0.5373 0.1111 0.049 Uiso 1 1 calc R . .
C39 C 0.52554(17) 0.71492(12) 0.21768(13) 0.0278(5) Uani 1 1 d . . .
H39A H 0.5443 0.7305 0.2525 0.042 Uiso 1 1 calc R . .
H39B H 0.5131 0.7477 0.1932 0.042 Uiso 1 1 calc R . .
H39C H 0.5707 0.6903 0.2022 0.042 Uiso 1 1 calc R . .
C49 C 0.44453(15) 0.58607(10) 0.43028(10) 0.0210(4) Uani 1 1 d . . .
H49 H 0.451 0.5566 0.46 0.025 Uiso 1 1 calc R . .
C1 C 0.15243(15) 0.68164(10) 0.28225(10) 0.0193(4) Uani 1 1 d . . .
C56 C 0.15533(18) 0.47613(13) 0.40280(12) 0.0291(5) Uani 1 1 d . . .
C35 C 0.55459(17) 0.47004(12) 0.20120(15) 0.0321(6) Uani 1 1 d . . .
H35A H 0.6131 0.475 0.1882 0.048 Uiso 1 1 calc R . .
H35B H 0.5287 0.4357 0.1837 0.048 Uiso 1 1 calc R . .
H35C H 0.5552 0.4641 0.2403 0.048 Uiso 1 1 calc R . .
C12 C 0.50317(16) 0.52484(10) 0.18791(12) 0.0248(5) Uani 1 1 d . . .
C48 C 0.68250(19) 0.87864(13) 0.50080(13) 0.0316(6) Uani 1 1 d . . .
H48A H 0.6542 0.9134 0.516 0.047 Uiso 1 1 calc R . .
H48B H 0.7293 0.8912 0.4774 0.047 Uiso 1 1 calc R . .
H48C H 0.7051 0.8542 0.5301 0.047 Uiso 1 1 calc R . .
C44 C 0.20494(16) 0.82798(10) 0.26213(12) 0.0256(5) Uani 1 1 d . . .
H44A H 0.208 0.8396 0.2237 0.031 Uiso 1 1 calc R . .
H44B H 0.1451 0.8175 0.2701 0.031 Uiso 1 1 calc R . .
C61 C 0.0692(2) 0.44519(19) 0.40270(15) 0.0458(8) Uani 1 1 d . . .
H61A H 0.0776 0.4027 0.4074 0.069 Uiso 1 1 calc R . .
H61B H 0.0403 0.4526 0.3684 0.069 Uiso 1 1 calc R . .
H61C H 0.0343 0.4604 0.4323 0.069 Uiso 1 1 calc R . .
C62 C 0.1833(3) 0.4357(2) 0.49644(16) 0.0570(12) Uani 1 1 d . . .
H62A H 0.176 0.3943 0.486 0.085 Uiso 1 1 calc R . .
H62B H 0.1293 0.4511 0.5104 0.085 Uiso 1 1 calc R . .
H62C H 0.2271 0.4386 0.5244 0.085 Uiso 1 1 calc R . .
C54 C 0.37127(14) 0.58870(10) 0.34186(10) 0.0196(4) Uani 1 1 d . . .
H54 H 0.4109 0.6145 0.325 0.023 Uiso 1 1 calc R . .
C17 C 0.34929(15) 0.77264(10) 0.24220(11) 0.0210(4) Uani 1 1 d . . .
C40 C 0.34271(19) 0.79582(12) 0.18400(12) 0.0293(5) Uani 1 1 d . . .
H40A H 0.3974 0.7904 0.1657 0.044 Uiso 1 1 calc R . .
H40B H 0.3282 0.8379 0.1846 0.044 Uiso 1 1 calc R . .
H40C H 0.2983 0.774 0.1647 0.044 Uiso 1 1 calc R . .
C25 C -0.10745(18) 0.61524(16) 0.34405(13) 0.0347(6) Uani 1 1 d . . .
H25A H -0.1214 0.6576 0.3479 0.042 Uiso 1 1 calc R D .
H25B H -0.1417 0.5992 0.3139 0.042 Uiso 1 1 calc R . .
C24 C -0.01345(16) 0.60856(12) 0.33115(11) 0.0263(5) Uani 1 1 d . D .
H24A H 0.0014 0.5662 0.3327 0.032 Uiso 1 1 calc R . .
H24B H 0.0199 0.629 0.3594 0.032 Uiso 1 1 calc R . .
C26 C -0.13045(18) 0.58324(13) 0.39545(13) 0.0300(5) Uani 1 1 d . D .
N6 N -0.11394(19) 0.61135(12) 0.44047(11) 0.0357(6) Uani 1 1 d . . .
H6A H -0.1242 0.5943 0.4717 0.043 Uiso 1 1 calc R D .
H6B H -0.0926 0.6472 0.4395 0.043 Uiso 1 1 calc R . .
O5 O -0.16070(17) 0.53248(11) 0.39555(12) 0.0451(6) Uani 1 1 d . . .
C20 C 0.17734(15) 0.68141(11) 0.34206(10) 0.0208(4) Uani 1 1 d . D .
H20A H 0.1448 0.6509 0.361 0.031 Uiso 1 1 calc R . .
H20B H 0.1648 0.72 0.3579 0.031 Uiso 1 1 calc R . .
H20C H 0.2384 0.6731 0.3455 0.031 Uiso 1 1 calc R . .
O7 O 0.24990(18) 0.29647(14) 0.35713(13) 0.0561(8) Uani 1 1 d . . .
C33 C 0.3126(2) 0.32677(14) 0.34539(14) 0.0349(6) Uani 1 1 d . . .
N8 N 0.38381(19) 0.32709(14) 0.37518(13) 0.0407(6) Uani 1 1 d . . .
H8A H 0.3871 0.3051 0.4043 0.049 Uiso 1 1 calc R . .
H8B H 0.4272 0.3492 0.3656 0.049 Uiso 1 1 calc R . .
C1S C 0.5596(2) 0.43442(15) 0.37888(16) 0.0400(7) Uani 1 1 d . . .
C2S C 0.6454(3) 0.4594(2) 0.3714(2) 0.0610(12) Uani 1 1 d . . .
H2S1 H 0.6702 0.444 0.338 0.092 Uiso 1 1 calc R . .
H2S2 H 0.6815 0.4483 0.402 0.092 Uiso 1 1 calc R . .
H2S3 H 0.6416 0.5025 0.3692 0.092 Uiso 1 1 calc R . .
C3S C 0.5232(4) 0.43720(19) 0.43396(18) 0.0572(11) Uani 1 1 d . . .
H3S1 H 0.4609 0.4377 0.4318 0.086 Uiso 1 1 calc R . .
H3S2 H 0.5431 0.4732 0.4519 0.086 Uiso 1 1 calc R . .
H3S3 H 0.5417 0.4026 0.4546 0.086 Uiso 1 1 calc R . .
O4S O 0.52112(18) 0.41172(16) 0.34193(13) 0.0552(7) Uani 1 1 d . . .
C5S C 0.2114(9) 0.8477(6) 0.0581(5) 0.123(4) Uiso 0.8 1 d P . .
H5S1 H 0.1917 0.8646 0.024 0.185 Uiso 0.8 1 calc PR . .
H5S2 H 0.2583 0.8202 0.0512 0.185 Uiso 0.8 1 calc PR . .
H5S3 H 0.2314 0.8795 0.0818 0.185 Uiso 0.8 1 calc PR . .
C6S C 0.1370(5) 0.8144(3) 0.0857(3) 0.0673(16) Uiso 0.8 1 d P . .
C7S C 0.1323(6) 0.7521(4) 0.0673(4) 0.084(2) Uiso 0.8 1 d P . .
H7S1 H 0.1016 0.7286 0.0941 0.126 Uiso 0.8 1 calc PR . .
H7S2 H 0.19 0.7364 0.0629 0.126 Uiso 0.8 1 calc PR . .
H7S3 H 0.1022 0.7503 0.0328 0.126 Uiso 0.8 1 calc PR . .
O8S O 0.0978(3) 0.83445(19) 0.12347(17) 0.0586(9) Uiso 0.8 1 d P . .
C9S C 0.5608(5) 0.2449(3) 0.4682(3) 0.0567(14) Uiso 0.7 1 d P . .
O10S O 0.5323(4) 0.2911(3) 0.4535(2) 0.0711(14) Uiso 0.7 1 d P . .
C11S C 0.6057(9) 0.2366(6) 0.5234(5) 0.111(4) Uiso 0.7 1 d P . .
H11C H 0.6133 0.2751 0.5407 0.166 Uiso 0.7 1 calc PR . .
H11D H 0.6615 0.2182 0.5179 0.166 Uiso 0.7 1 calc PR . .
H11E H 0.5708 0.2112 0.5465 0.166 Uiso 0.7 1 calc PR . .
C12S C 0.5426(5) 0.1907(3) 0.4355(3) 0.0593(15) Uiso 0.7 1 d P . .
H12A H 0.5292 0.2021 0.3984 0.089 Uiso 0.7 1 calc PR . .
H12B H 0.494 0.1697 0.4511 0.089 Uiso 0.7 1 calc PR . .
H12C H 0.5927 0.1649 0.4357 0.089 Uiso 0.7 1 calc PR . .
C13S C -0.5928(5) 0.9627(3) 0.9225(3) 0.0587(15) Uiso 0.7 1 d P . .
H13A H -0.6003 1.0054 0.9185 0.088 Uiso 0.7 1 calc PR . .
H13B H -0.6298 0.9482 0.9514 0.088 Uiso 0.7 1 calc PR . .
H13C H -0.6078 0.9431 0.8886 0.088 Uiso 0.7 1 calc PR . .
C14S C -0.4996(4) 0.9493(3) 0.9364(3) 0.0540(13) Uiso 0.7 1 d P . .
C15S C -0.4646(8) 0.8907(5) 0.9312(5) 0.094(3) Uiso 0.7 1 d P . .
H15A H -0.4072 0.8898 0.9467 0.141 Uiso 0.7 1 calc PR . .
H15B H -0.4619 0.8799 0.8931 0.141 Uiso 0.7 1 calc PR . .
H15C H -0.501 0.8626 0.9505 0.141 Uiso 0.7 1 calc PR . .
O16S O -0.4561(4) 0.9912(2) 0.9515(2) 0.0665(13) Uiso 0.7 1 d P . .
O1W O 0.8706(2) 0.44252(13) 0.32469(12) 0.0493(6) Uani 1 1 d D . .
H1WA H 0.8554 0.4771 0.346 0.074 Uiso 1 1 d GD . .
H1WB H 0.8816 0.4063 0.3449 0.074 Uiso 1 1 d GD . .
O2W O 0.62043(14) 0.62826(10) 0.58829(9) 0.0320(4) Uani 1 1 d D . .
H2WA H 0.6645 0.6293 0.6147 0.048 Uiso 1 1 d GD . .
H2WB H 0.614 0.6685 0.583 0.048 Uiso 1 1 d GD . .
O3W O 0.78013(16) 0.73727(10) 0.53364(10) 0.0364(5) Uani 1 1 d D . .
H3WA H 0.7224 0.7339 0.5488 0.055 Uiso 1 1 d GD . .
H3WB H 0.7932 0.7437 0.4958 0.055 Uiso 1 1 d GD . .
O4W O 0.84830(15) 0.62612(12) 0.55738(11) 0.0381(5) Uani 1 1 d D . .
H4WA H 0.8252 0.6009 0.5834 0.057 Uiso 1 1 d GD . .
H4WB H 0.8029 0.6522 0.5481 0.057 Uiso 1 1 d GD . .
O5W O 0.78535(16) 0.74237(12) 0.42115(12) 0.0441(6) Uani 1 1 d D . .
H5WA H 0.7951 0.7787 0.4028 0.066 Uiso 1 1 d GD . .
H5WB H 0.8425 0.7312 0.4296 0.066 Uiso 1 1 d GD . .
O6W O 0.6928(2) 0.71121(14) 0.32547(16) 0.0610(8) Uani 1 1 d D . .
H6WA H 0.732 0.7443 0.328 0.091 Uiso 1 1 d GD . .
H6WB H 0.6428 0.7335 0.3161 0.091 Uiso 1 1 d GD . .
O7W O -0.2323(2) 0.48755(15) 0.49259(14) 0.0435(7) Uiso 0.75 1 d P . .
O8W O -0.3029(2) 0.58963(17) 0.08018(15) 0.0465(8) Uiso 0.75 1 d P . .
O9W O -0.3154(3) 0.7126(2) 0.06720(19) 0.0553(10) Uiso 0.7 1 d P . .
C1CA C 0.24243(18) 0.60610(12) 0.16245(10) 0.0263(5) Uani 1 1 d . . .
H1CA H 0.1793 0.6021 0.1588 0.032 Uiso 1 1 calc R B 1
N5B N -0.0683(2) 0.77749(14) 0.17442(16) 0.0486(8) Uani 1 1 d . . .
H5A H -0.1218 0.7869 0.168 0.058 Uiso 1 1 calc R C 3
H5B H -0.027 0.7968 0.1582 0.058 Uiso 1 1 calc R C 3
C23A C -0.0523(6) 0.7395(4) 0.2043(4) 0.0295(17) Uiso 0.4 1 d P D 3
O4A O -0.1132(5) 0.7150(4) 0.2251(3) 0.0522(16) Uiso 0.4 1 d P D 3
C23B C -0.0456(3) 0.7206(2) 0.18982(19) 0.0220(7) Uani 0.6 1 d P D 4
O4B O -0.0906(2) 0.67729(18) 0.18113(19) 0.0399(9) Uani 0.6 1 d P D 4
F1 F 0.27674(16) 0.56501(10) 0.13068(8) 0.0261(4) Uani 0.7 1 d P E 1
F2 F 0.2635(3) 0.65973(13) 0.14104(11) 0.0366(6) Uani 0.7 1 d P E 1
F1A F 0.1689(6) 0.6144(4) 0.1462(4) 0.0557(19) Uiso 0.3 1 d P E 2
F2A F 0.2964(6) 0.6496(4) 0.1393(4) 0.039(2) Uiso 0.3 1 d P E 2

loop_
_atom_site_aniso_label
_atom_site_aniso_U_11
_atom_site_aniso_U_22
_atom_site_aniso_U_33
_atom_site_aniso_U_23
_atom_site_aniso_U_13
_atom_site_aniso_U_12
Co1 0.01189(12) 0.01458(12) 0.02148(13) -0.00143(10) -0.00041(10) -0.00126(10)
P1 0.0221(3) 0.0171(3) 0.0290(3) -0.0019(2) -0.0010(2) -0.0015(2)
O16 0.0206(8) 0.0179(7) 0.0304(9) -0.0004(6) -0.0085(7) 0.0039(6)
O10 0.0271(9) 0.0300(9) 0.0336(10) -0.0007(7) -0.0003(8) 0.0000(7)
O11 0.0266(9) 0.0159(7) 0.0327(9) -0.0017(6) -0.0081(7) -0.0030(6)
O12 0.0215(8) 0.0181(7) 0.0307(9) -0.0026(6) 0.0020(7) -0.0019(6)
N13 0.0118(7) 0.0151(8) 0.0243(9) -0.0019(6) -0.0017(7) -0.0013(6)
C4 0.0155(9) 0.0226(9) 0.0201(9) 0.0015(8) 0.0000(7) -0.0009(8)
C14 0.0158(9) 0.0190(9) 0.0249(10) -0.0017(8) 0.0024(8) -0.0020(8)
N1 0.0143(8) 0.0187(8) 0.0193(8) 0.0003(7) -0.0018(7) -0.0003(6)
N11 0.0236(10) 0.0176(9) 0.0472(14) 0.0005(8) -0.0034(9) 0.0040(7)
N10 0.0184(9) 0.0239(9) 0.0332(11) 0.0025(8) -0.0048(8) -0.0027(8)
N2 0.0140(8) 0.0174(8) 0.0241(9) -0.0035(6) 0.0001(7) -0.0040(6)
N4 0.0113(7) 0.0169(8) 0.0242(9) 0.0004(6) -0.0026(6) -0.0001(6)
O6 0.0222(9) 0.0507(14) 0.0523(14) -0.0261(11) 0.0032(9) -0.0011(9)
C31 0.0227(11) 0.0202(10) 0.0339(12) 0.0003(8) -0.0009(10) -0.0028(9)
C27 0.0155(10) 0.0286(12) 0.0422(14) -0.0060(10) -0.0050(10) -0.0039(9)
C42 0.0200(10) 0.0217(10) 0.0290(11) 0.0036(8) -0.0030(9) -0.0047(8)
N3 0.0162(8) 0.0158(8) 0.0231(9) -0.0012(6) 0.0017(7) -0.0010(6)
C59 0.0200(10) 0.0155(9) 0.0264(11) -0.0012(8) -0.0008(8) -0.0024(8)
C55 0.0176(10) 0.0227(10) 0.0264(11) -0.0006(8) -0.0019(8) -0.0047(8)
C28 0.0237(11) 0.0242(11) 0.0348(13) -0.0017(9) 0.0000(9) -0.0076(9)
N7 0.0237(10) 0.0285(11) 0.0371(12) -0.0092(9) -0.0051(9) -0.0021(9)
O13 0.0276(9) 0.0255(9) 0.0365(10) -0.0006(8) -0.0094(8) -0.0037(7)
C9 0.0235(11) 0.0183(9) 0.0232(10) -0.0038(7) 0.0038(8) -0.0029(8)
O14 0.0397(12) 0.0255(9) 0.0484(13) 0.0037(9) 0.0149(10) 0.0005(9)
O8 0.0341(12) 0.0366(11) 0.0605(15) 0.0015(10) 0.0097(11) 0.0032(9)
N9 0.0283(13) 0.0366(13) 0.070(2) 0.0063(13) -0.0014(13) -0.0054(10)
C19 0.0154(9) 0.0163(8) 0.0256(10) 0.0007(7) -0.0026(7) 0.0014(7)
C47 0.0188(10) 0.0208(10) 0.0329(12) -0.0009(9) -0.0024(9) -0.0040(8)
C21 0.0193(11) 0.0244(12) 0.0516(17) -0.0034(11) 0.0078(11) 0.0067(9)
C51 0.0189(10) 0.0167(9) 0.0291(11) -0.0033(8) -0.0047(8) -0.0012(8)
C15 0.0179(10) 0.0168(9) 0.0285(11) -0.0001(8) 0.0024(8) -0.0031(7)
C10 0.0202(11) 0.0161(9) 0.0333(12) -0.0061(8) 0.0027(9) -0.0006(8)
C36 0.0165(10) 0.0233(11) 0.0423(14) -0.0041(10) -0.0005(10) 0.0000(8)
C38 0.0175(11) 0.0336(13) 0.0546(17) 0.0011(12) -0.0007(11) 0.0016(10)
C45 0.0130(9) 0.0194(9) 0.0382(12) 0.0002(8) 0.0010(9) 0.0013(8)
C2 0.0140(9) 0.0228(10) 0.0289(12) 0.0025(8) -0.0008(8) 0.0041(8)
C6 0.0168(9) 0.0197(10) 0.0242(10) -0.0022(8) -0.0002(8) -0.0049(8)
C60 0.0178(10) 0.0155(9) 0.0248(10) 0.0005(7) -0.0003(8) 0.0000(7)
C16 0.0174(9) 0.0160(9) 0.0236(10) 0.0020(8) 0.0009(8) -0.0011(7)
C18 0.0176(9) 0.0141(8) 0.0323(12) 0.0008(7) -0.0028(8) 0.0013(7)
C30 0.0249(12) 0.0355(13) 0.0249(12) -0.0090(10) 0.0026(9) -0.0062(10)
O9 0.0200(9) 0.0403(11) 0.0410(11) -0.0057(9) 0.0035(8) -0.0049(8)
C8 0.0217(10) 0.0159(9) 0.0318(11) -0.0045(8) 0.0004(9) -0.0039(8)
C43 0.0197(10) 0.0212(10) 0.0304(12) 0.0015(9) -0.0019(9) -0.0027(8)
N12 0.0198(9) 0.0166(8) 0.0244(9) 0.0015(7) -0.0055(7) -0.0012(7)
C41 0.0185(10) 0.0152(9) 0.0336(12) 0.0029(8) -0.0024(9) -0.0025(7)
C46 0.0244(12) 0.0220(11) 0.0343(13) 0.0024(9) -0.0048(10) -0.0074(9)
O15 0.0152(7) 0.0253(8) 0.0350(9) -0.0087(7) -0.0040(6) 0.0006(6)
C22 0.0156(10) 0.0366(14) 0.0416(15) 0.0152(11) -0.0079(10) -0.0010(10)
C11 0.0146(9) 0.0194(10) 0.0260(11) -0.0029(8) 0.0011(8) -0.0008(7)
C3 0.0145(9) 0.0230(10) 0.0288(11) 0.0006(8) -0.0010(8) -0.0003(8)
O17 0.0403(12) 0.0340(11) 0.0393(12) -0.0007(9) -0.0076(10) 0.0100(9)
C32 0.0227(12) 0.0315(13) 0.0390(15) 0.0035(11) -0.0034(10) -0.0045(10)
C13 0.0138(9) 0.0183(10) 0.0363(13) -0.0028(8) 0.0046(8) -0.0008(7)
C50 0.0166(9) 0.0176(9) 0.0244(10) -0.0006(8) -0.0025(8) 0.0003(7)
C57 0.0351(14) 0.0313(13) 0.0289(13) 0.0051(10) 0.0002(10) -0.0109(11)
C58 0.0310(13) 0.0226(11) 0.0243(11) 0.0028(8) -0.0040(9) -0.0045(9)
C37 0.0221(12) 0.0322(13) 0.0475(17) -0.0062(12) -0.0041(11) 0.0035(10)
C52 0.0195(11) 0.0243(11) 0.0368(13) -0.0063(10) 0.0004(9) -0.0029(9)
C53 0.0194(11) 0.0332(13) 0.0420(15) -0.0042(11) -0.0036(10) 0.0024(10)
C7 0.0214(11) 0.0201(10) 0.0284(11) -0.0048(8) 0.0004(9) -0.0070(8)
C29 0.0281(12) 0.0265(12) 0.0276(12) -0.0057(9) -0.0011(10) -0.0086(9)
C5 0.0133(9) 0.0235(10) 0.0291(12) -0.0025(8) -0.0020(8) -0.0040(8)
C34 0.0322(14) 0.0359(14) 0.0299(13) -0.0092(11) 0.0094(11) -0.0066(11)
C39 0.0182(11) 0.0215(11) 0.0435(15) -0.0005(10) 0.0071(10) -0.0046(8)
C49 0.0190(10) 0.0170(9) 0.0272(11) -0.0001(8) -0.0062(8) -0.0001(8)
C1 0.0176(9) 0.0149(9) 0.0253(10) 0.0001(7) -0.0018(8) 0.0021(7)
C56 0.0251(12) 0.0299(12) 0.0323(13) 0.0021(10) 0.0011(10) -0.0091(10)
C35 0.0177(11) 0.0210(11) 0.0577(18) -0.0089(11) 0.0045(11) 0.0025(9)
C12 0.0172(10) 0.0159(9) 0.0413(14) -0.0061(9) 0.0045(9) -0.0017(8)
C48 0.0268(13) 0.0275(12) 0.0404(15) -0.0001(11) -0.0083(11) -0.0092(10)
C44 0.0222(10) 0.0155(9) 0.0392(13) 0.0009(9) -0.0070(10) 0.0040(8)
C61 0.0379(17) 0.059(2) 0.0408(17) 0.0110(15) 0.0000(13) -0.0261(16)
C62 0.066(3) 0.068(3) 0.0375(18) 0.0220(17) -0.0044(17) -0.037(2)
C54 0.0166(9) 0.0156(9) 0.0264(10) 0.0007(8) -0.0027(8) -0.0011(7)
C17 0.0172(9) 0.0151(9) 0.0306(11) 0.0027(8) -0.0022(8) -0.0025(7)
C40 0.0325(13) 0.0247(12) 0.0306(13) 0.0080(9) -0.0046(10) -0.0032(10)
C25 0.0177(11) 0.0483(17) 0.0380(15) 0.0055(12) 0.0017(10) -0.0004(11)
C24 0.0153(10) 0.0315(13) 0.0321(12) 0.0048(9) 0.0046(9) 0.0014(9)
C26 0.0212(11) 0.0304(13) 0.0383(14) -0.0026(10) 0.0078(10) -0.0033(9)
N6 0.0394(14) 0.0332(12) 0.0346(13) 0.0007(10) 0.0012(10) -0.0127(11)
O5 0.0420(13) 0.0367(12) 0.0565(15) -0.0140(11) 0.0184(11) -0.0174(10)
C20 0.0180(10) 0.0205(10) 0.0238(10) -0.0024(8) -0.0009(8) 0.0013(8)
O7 0.0419(15) 0.0597(17) 0.0667(18) 0.0290(14) -0.0199(13) -0.0239(12)
C33 0.0323(14) 0.0341(14) 0.0384(15) 0.0027(11) -0.0089(12) -0.0060(11)
N8 0.0297(13) 0.0475(16) 0.0449(15) 0.0029(12) -0.0084(11) -0.0049(11)
C1S 0.0334(15) 0.0312(14) 0.055(2) -0.0052(13) -0.0059(14) 0.0061(12)
C2S 0.047(2) 0.056(2) 0.080(3) -0.004(2) -0.010(2) -0.0169(19)
C3S 0.081(3) 0.0406(19) 0.050(2) -0.0086(16) -0.001(2) 0.010(2)
O4S 0.0363(13) 0.0684(19) 0.0610(17) -0.0145(15) -0.0057(12) -0.0027(13)
O1W 0.0545(16) 0.0474(15) 0.0460(14) -0.0174(11) -0.0046(12) 0.0016(12)
O2W 0.0225(9) 0.0330(10) 0.0405(11) 0.0067(8) -0.0052(8) -0.0021(8)
O3W 0.0365(11) 0.0329(10) 0.0397(11) -0.0017(8) 0.0019(9) -0.0113(9)
O4W 0.0273(10) 0.0432(13) 0.0439(12) -0.0016(10) 0.0018(9) 0.0010(9)
O5W 0.0319(12) 0.0395(12) 0.0609(16) 0.0112(11) 0.0016(11) -0.0024(9)
O6W 0.0547(18) 0.0418(14) 0.087(2) -0.0072(15) -0.0145(17) 0.0078(13)
C1CA 0.0268(12) 0.0265(11) 0.0257(11) -0.0010(8) -0.0016(9) -0.0048(9)
N5B 0.0365(15) 0.0344(14) 0.075(2) -0.0098(14) -0.0245(15) 0.0173(12)
C23B 0.0161(17) 0.029(2) 0.0212(18) 0.0011(18) -0.0011(14) 0.0050(15)
O4B 0.0233(16) 0.0357(19) 0.061(2) 0.0158(17) -0.0153(16) -0.0089(14)
F1 0.0326(11) 0.0278(10) 0.0178(9) -0.0078(7) 0.0019(8) 0.0020(9)
F2 0.055(2) 0.0269(13) 0.0279(12) 0.0066(9) -0.0002(13) -0.0040(14)

loop_
_atom_type_symbol
_atom_type_description
_atom_type_scat_dispersion_real
_atom_type_scat_dispersion_imag
_atom_type_scat_source
C C 0.002 0.001 'International Tables Vol C Tables 4.2.6.8 and 6.1.1.4'
H H 0 0 'International Tables Vol C Tables 4.2.6.8 and 6.1.1.4'
N N 0.004 0.002 'International Tables Vol C Tables 4.2.6.8 and 6.1.1.4'
O O 0.007 0.004 'International Tables Vol C Tables 4.2.6.8 and 6.1.1.4'
F F 0.012 0.007 'International Tables Vol C Tables 4.2.6.8 and 6.1.1.4'
P P 0.076 0.067 'International Tables Vol C Tables 4.2.6.8 and 6.1.1.4'
Co Co 0.326 0.717 'International Tables Vol C Tables 4.2.6.8 and 6.1.1.4'

loop_
_geom_angle_atom_site_label_1
_geom_angle_atom_site_label_2
_geom_angle_atom_site_label_3
_geom_angle
N1 Co1 N4 83.25(8)
N1 Co1 N3 173.15(9)
N4 Co1 N3 90.41(8)
N1 Co1 N2 89.94(8)
N4 Co1 N2 172.69(8)
N3 Co1 N2 96.50(8)
N1 Co1 C1CA 92.09(11)
N4 Co1 C1CA 91.51(10)
N3 Co1 C1CA 90.67(10)
N2 Co1 C1CA 86.08(10)
N1 Co1 N13 91.26(8)
N4 Co1 N13 95.04(8)
N3 Co1 N13 86.70(8)
N2 Co1 N13 87.73(8)
C1CA Co1 N13 172.95(9)
O13 P1 O14 115.61(14)
O13 P1 O12 113.05(11)
O14 P1 O12 106.28(12)
O13 P1 O11 109.34(11)
O14 P1 O11 111.06(13)
O12 P1 O11 100.45(10)
C51 O11 P1 119.51(17)
C47 O12 P1 120.36(16)
C54 N13 C60 104.96(19)
C54 N13 Co1 121.78(16)
C60 N13 Co1 133.13(15)
N1 C4 C5 124.3(2)
N1 C4 C3 112.7(2)
C5 C4 C3 123.0(2)
C15 C14 N3 126.7(2)
C15 C14 C13 123.9(2)
N3 C14 C13 109.12(19)
C4 N1 C1 111.83(19)
C4 N1 Co1 130.75(17)
C1 N1 Co1 117.27(14)
C43 N10 C46 123.7(2)
C9 N2 C6 110.32(19)
C9 N2 Co1 122.67(16)
C6 N2 Co1 126.56(16)
C16 N4 C19 110.94(18)
C16 N4 Co1 133.03(16)
C19 N4 Co1 114.61(14)
C32 C31 C8 113.5(2)
C43 C42 C41 111.4(2)
C11 N3 C14 110.2(2)
C11 N3 Co1 123.50(16)
C14 N3 Co1 126.29(16)
C60 C59 C58 123.0(2)
C60 C59 N12 105.6(2)
C58 C59 N12 131.4(2)
C56 C55 C60 119.4(2)
N2 C9 C10 126.2(2)
N2 C9 C8 111.1(2)
C10 C9 C8 122.7(2)
N4 C19 C18 102.99(18)
N4 C19 C1 106.44(17)
C18 C19 C1 122.0(2)
O12 C47 C48 107.7(2)
O12 C47 C46 107.0(2)
C48 C47 C46 111.7(2)
O11 C51 C50 112.1(2)
O11 C51 C52 111.0(2)
C50 C51 C52 105.12(19)
C14 C15 C16 121.1(2)
C14 C15 C39 118.6(2)
C16 C15 C39 120.3(2)
C9 C10 C11 125.1(2)
C37 C36 C13 117.4(2)
O8 C38 N9 122.6(3)
O8 C38 C37 120.7(3)
N9 C38 C37 116.7(3)
O10 C45 N11 123.1(2)
O10 C45 C44 121.2(2)
N11 C45 C44 115.6(2)
C21 C2 C22 110.4(2)
C21 C2 C3 112.4(2)
C22 C2 C3 107.9(2)
C21 C2 C1 115.0(2)
C22 C2 C1 109.3(2)
C3 C2 C1 101.36(18)
C5 C6 N2 124.4(2)
C5 C6 C7 126.8(2)
N2 C6 C7 108.8(2)
C59 C60 C55 118.9(2)
C59 C60 N13 109.5(2)
C55 C60 N13 131.6(2)
N4 C16 C15 122.3(2)
N4 C16 C17 111.13(19)
C15 C16 C17 126.36(19)
C44 C18 C19 114.58(19)
C44 C18 C17 117.1(2)
C19 C18 C17 101.52(18)
O6 C30 N7 123.0(3)
O6 C30 C29 119.5(3)
N7 C30 C29 117.5(3)
C9 C8 C31 112.4(2)
C9 C8 C7 101.25(19)
C31 C8 C7 113.0(2)
O9 C43 N10 123.2(2)
O9 C43 C42 120.4(2)
N10 C43 C42 116.5(2)
C54 N12 C59 106.55(19)
C54 N12 C49 124.9(2)
C59 N12 C49 125.7(2)
C42 C41 C17 115.76(19)
N10 C46 C47 112.7(2)
C49 O15 C52 109.41(19)
C23B C22 C2 118.1(3)
C23B C22 C23A 20.9(3)
C2 C22 C23A 109.3(4)
N3 C11 C10 125.2(2)
N3 C11 C12 111.2(2)
C10 C11 C12 123.5(2)
C4 C3 C24 108.8(2)
C4 C3 C2 100.71(18)
C24 C3 C2 119.5(2)
C33 C32 C31 112.3(2)
C14 C13 C36 107.6(2)
C14 C13 C12 101.62(19)
C36 C13 C12 116.7(2)
O16 C50 C51 112.3(2)
O16 C50 C49 109.30(19)
C51 C50 C49 98.95(18)
C58 C57 C56 120.8(3)
C58 C57 C62 119.0(3)
C56 C57 C62 120.2(3)
C57 C58 C59 117.5(2)
C38 C37 C36 113.3(3)
O15 C52 C53 108.1(2)
O15 C52 C51 105.9(2)
C53 C52 C51 113.4(2)
O17 C53 C52 111.8(2)
C28 C7 C6 116.0(2)
C28 C7 C29 111.3(2)
C6 C7 C29 105.1(2)
C28 C7 C8 113.0(2)
C6 C7 C8 101.14(18)
C29 C7 C8 109.5(2)
C30 C29 C7 111.2(2)
C6 C5 C4 120.6(2)
C6 C5 C27 122.9(2)
C4 C5 C27 116.5(2)
O15 C49 N12 107.4(2)
O15 C49 C50 106.91(19)
N12 C49 C50 112.56(19)
N1 C1 C20 110.49(18)
N1 C1 C19 101.71(18)
C20 C1 C19 108.90(19)
N1 C1 C2 101.54(18)
C20 C1 C2 114.0(2)
C19 C1 C2 119.04(19)
C55 C56 C57 120.4(2)
C55 C56 C61 119.3(3)
C57 C56 C61 120.3(3)
C35 C12 C11 113.9(2)
C35 C12 C34 109.1(2)
C11 C12 C34 106.4(2)
C35 C12 C13 117.6(2)
C11 C12 C13 100.92(19)
C34 C12 C13 108.0(2)
C45 C44 C18 114.4(2)
N13 C54 N12 113.4(2)
C16 C17 C40 107.2(2)
C16 C17 C41 116.88(19)
C40 C17 C41 108.79(19)
C16 C17 C18 100.75(17)
C40 C17 C18 111.1(2)
C41 C17 C18 111.8(2)
C26 C25 C24 111.3(2)
C25 C24 C3 115.0(2)
O5 C26 N6 121.5(3)
O5 C26 C25 122.4(3)
N6 C26 C25 116.0(3)
O7 C33 N8 122.5(3)
O7 C33 C32 122.4(3)
N8 C33 C32 115.1(3)
O4S C1S C2S 121.6(4)
O4S C1S C3S 121.6(4)
C2S C1S C3S 116.8(4)
O8S C6S C7S 124.7(7)
O8S C6S C5S 122.9(8)
C7S C6S C5S 111.4(8)
O10S C9S C12S 118.7(7)
O10S C9S C11S 123.1(8)
C12S C9S C11S 117.7(8)
O16S C14S C15S 121.8(8)
O16S C14S C13S 116.5(6)
C15S C14S C13S 121.7(7)
F1A C1CA F1 106.8(5)
F1A C1CA F2 87.9(5)
F1 C1CA F2 107.1(3)
F1A C1CA F2A 108.6(6)
F1 C1CA F2A 90.3(4)
F2 C1CA F2A 23.4(3)
F1A C1CA Co1 122.1(5)
F1 C1CA Co1 113.6(2)
F2 C1CA Co1 116.0(2)
F2A C1CA Co1 110.8(4)
C23A N5B C23B 23.7(4)
N5B C23A O4A 115.9(8)
N5B C23A C22 120.8(7)
O4A C23A C22 123.1(7)
O4B C23B N5B 123.0(4)
O4B C23B C22 124.9(4)
N5B C23B C22 111.8(4)

loop_
_geom_bond_atom_site_label_1
_geom_bond_atom_site_label_2
_geom_bond_distance
Co1 N1 1.872(2)
Co1 N4 1.8859(19)
Co1 N3 1.914(2)
Co1 N2 1.9151(19)
Co1 C1CA 1.938(3)
Co1 N13 2.137(2)
P1 O13 1.487(2)
P1 O14 1.494(2)
P1 O12 1.5810(19)
P1 O11 1.596(2)
O16 C50 1.396(3)
O10 C45 1.229(3)
O11 C51 1.423(3)
O12 C47 1.455(3)
N13 C54 1.318(3)
N13 C60 1.403(3)
C4 N1 1.298(3)
C4 C5 1.445(3)
C4 C3 1.514(3)
C14 C15 1.378(3)
C14 N3 1.388(3)
C14 C13 1.524(3)
N1 C1 1.504(3)
N11 C45 1.334(3)
N10 C43 1.323(4)
N10 C46 1.468(3)
N2 C9 1.343(3)
N2 C6 1.393(3)
N4 C16 1.309(3)
N4 C19 1.479(3)
O6 C30 1.225(4)
C31 C32 1.518(4)
C31 C8 1.550(4)
C27 C5 1.515(3)
C42 C43 1.524(3)
C42 C41 1.528(4)
N3 C11 1.341(3)
C59 C60 1.390(3)
C59 C58 1.393(3)
C59 N12 1.397(3)
C55 C56 1.386(4)
C55 C60 1.398(3)
C28 C7 1.538(4)
N7 C30 1.327(3)
C9 C10 1.382(3)
C9 C8 1.509(3)
O8 C38 1.252(4)
N9 C38 1.332(4)
C19 C18 1.533(3)
C19 C1 1.553(3)
C47 C48 1.506(4)
C47 C46 1.518(4)
C21 C2 1.522(4)
C51 C50 1.529(3)
C51 C52 1.530(4)
C15 C16 1.441(3)
C15 C39 1.519(3)
C10 C11 1.394(3)
C36 C37 1.539(4)
C36 C13 1.539(4)
C38 C37 1.510(5)
C45 C44 1.519(4)
C2 C22 1.551(4)
C2 C3 1.568(3)
C2 C1 1.590(3)
C6 C5 1.369(3)
C6 C7 1.541(3)
C16 C17 1.538(3)
C18 C44 1.531(3)
C18 C17 1.561(3)
C30 C29 1.512(4)
O9 C43 1.241(3)
C8 C7 1.553(4)
N12 C54 1.357(3)
N12 C49 1.439(3)
C41 C17 1.552(3)
O15 C49 1.416(3)
O15 C52 1.445(3)
C22 C23B 1.517(5)
C22 C23A 1.596(9)
C11 C12 1.519(3)
C3 C24 1.553(4)
O17 C53 1.437(4)
C32 C33 1.513(4)
C13 C12 1.550(3)
C50 C49 1.550(3)
C57 C58 1.381(4)
C57 C56 1.417(4)
C57 C62 1.509(4)
C52 C53 1.525(4)
C7 C29 1.553(4)
C34 C12 1.542(4)
C1 C20 1.536(3)
C56 C61 1.524(4)
C35 C12 1.518(4)
C17 C40 1.541(4)
C25 C26 1.511(4)
C25 C24 1.518(4)
C26 O5 1.245(4)
C26 N6 1.312(4)
O7 C33 1.235(4)
C33 N8 1.341(4)
C1S O4S 1.213(5)
C1S C2S 1.474(6)
C1S C3S 1.483(6)
C5S C6S 1.551(15)
C6S O8S 1.209(8)
C6S C7S 1.486(11)
C9S O10S 1.197(9)
C9S C12S 1.498(10)
C9S C11S 1.553(15)
C13S C14S 1.534(10)
C14S O16S 1.228(8)
C14S C15S 1.444(13)
C1CA F1A 1.238(10)
C1CA F1 1.334(3)
C1CA F2 1.367(4)
C1CA F2A 1.422(10)
N5B C23A 1.164(9)
N5B C23B 1.391(5)
C23A O4A 1.222(12)
C23B O4B 1.229(6)
